data_2011585
loop_
_publ_author_name
'Maulik, Prakas R.'
'Avasthi, Kamlakar'
'Sarkhel, Sanjay'
'Chandra, Tilak'
'Rawat, Diwan S.'
'Logsdon, Brad'
'Jacobson, Robert A.'

_publ_section_title
;
 Disappearance of intramolecular stacking due to one-atom movement or
 increment of a `propylene linker' in
 pyrazolo[3,4-<i>d</i>]pyrimidine-based flexible models
;
_journal_issue 11
_journal_name_full 'Acta Crystallographica Section C'
_journal_page_first 1361
_journal_page_last 1363
_journal_paper_doi 10.1107/S0108270100010775
_journal_volume 56
_journal_year 2000
_chemical_formula_sum 'C18 H22 N8 O2 S2'
_chemical_formula_weight 446.56
_chemical_melting_point 150
_chemical_name_common Pyrazolo[3,4-d]pyrimidine
_chemical_name_systematic
;
 1-[4-(4-methoxy-6-methylthio-1H-pyrazolo[3,4-d]pyrimidin-1-yl)butyl]-
 5-methyl-6-methylthio-4,5-dihydro-1H-pyrazolo[3,4-d]pyrimidin-4-one
;
_space_group_IT_number 15
_symmetry_cell_setting monoclinic
_symmetry_space_group_name_Hall '-C 2yc'
_symmetry_space_group_name_H-M 'C 1 2/c 1'
_cell_angle_alpha 90.00
_cell_angle_beta 115.12(2)
_cell_angle_gamma 90.00
_cell_formula_units_Z 8
_cell_length_a 31.736(7)
_cell_length_b 8.308(2)
_cell_length_c 17.467(4)
_cell_measurement_reflns_used 39
_cell_measurement_temperature 293(2)
_cell_measurement_theta_max 12.8
_cell_measurement_theta_min 4.9
_cell_volume 4169.8(18)
_computing_cell_refinement XSCANS
_computing_data_collection 'XSCANS (Siemens, 1992)'
_computing_data_reduction XSCANS
_computing_molecular_graphics 'NRCVAX (Gabe et al., 1989)'
_computing_publication_material SHELXL97
_computing_structure_refinement 'SHELXL97 (Sheldrick, 1997)'
_computing_structure_solution 'SHELXS86 (Sheldrick, 1990)'
_diffrn_ambient_temperature 293(2)
_diffrn_measurement_device_type 'Siemens P4 diffractometer'
_diffrn_measurement_method \w-scan
_diffrn_radiation_monochromator graphite
_diffrn_radiation_source 'fine-focus sealed tube'
_diffrn_radiation_type MoK\a
_diffrn_radiation_wavelength .71073
_diffrn_reflns_av_R_equivalents .0000
_diffrn_reflns_av_sigmaI/netI .0324
_diffrn_reflns_limit_h_max 37
_diffrn_reflns_limit_h_min 0
_diffrn_reflns_limit_k_max 9
_diffrn_reflns_limit_k_min 0
_diffrn_reflns_limit_l_max 18
_diffrn_reflns_limit_l_min -20
_diffrn_reflns_number 3616
_diffrn_reflns_theta_full 25.01
_diffrn_reflns_theta_max 25.01
_diffrn_reflns_theta_min 2.35
_diffrn_standards_decay_% nil
_diffrn_standards_interval_count 97
_diffrn_standards_interval_time 60
_diffrn_standards_number 3
_exptl_absorpt_coefficient_mu .289
_exptl_absorpt_correction_T_max .835
_exptl_absorpt_correction_T_min .772
_exptl_absorpt_correction_type psi-scan
_exptl_absorpt_process_details '(local program; Karcher, 1981)'
_exptl_crystal_colour Colourless
_exptl_crystal_density_diffrn 1.423
_exptl_crystal_density_meas ?
_exptl_crystal_description Trapezoidal
_exptl_crystal_F_000 1872
_exptl_crystal_size_max .8
_exptl_crystal_size_mid .6
_exptl_crystal_size_min .5
_refine_diff_density_max .282
_refine_diff_density_min -.221
_refine_ls_extinction_coef .0068(5)
_refine_ls_extinction_method 'SHELXL97 (Sheldrick, 1997)'
_refine_ls_goodness_of_fit_ref 1.054
_refine_ls_hydrogen_treatment constr
_refine_ls_matrix_type full
_refine_ls_number_parameters 276
_refine_ls_number_reflns 3616
_refine_ls_number_restraints 0
_refine_ls_restrained_S_all 1.054
_refine_ls_R_factor_all .0460
_refine_ls_R_factor_gt .0410
_refine_ls_shift/su_max <0.001
_refine_ls_shift/su_mean .000
_refine_ls_structure_factor_coef Fsqd
_refine_ls_weighting_details 'calc w = 1/[\s^2^(Fo^2^)+(0.0685P)^2^+1.3387P] where P=(Fo^2^+2Fc^2^)/3'
_refine_ls_weighting_scheme calc
_refine_ls_wR_factor_ref .1210
_reflns_number_gt 3189
_reflns_number_total 3616
_reflns_threshold_expression I>2\s(I)
_cod_data_source_file vj1110.cif
_cod_data_source_block 5
_cod_depositor_comments
;
The following automatic conversions were performed:
'_symmetry_cell_setting' value 'Monoclinic' changed to 'monoclinic'
according to '/home/saulius/struct/CIF-dictionaries/cif_core.dic'
dictionary named 'cif_core.dic' version 2.4.1 from 2010-06-29.

Automatic conversion script
Id: cif_fix_enum 1527 2010-12-29 10:47:43Z saulius 

The following automatic conversions were performed:

'_symmetry_cell_setting' value 'Monoclinic' changed to 'monoclinic'
according to /home/saulius/struct/CIF-dictionaries/cif_core.dic
dictionary named 'cif_core.dic' version 2.4.1 from 2010-06-29.

Automatic conversion script
Id: cif_fix_values 1715 2011-07-08 13:25:40Z adriana 

The following automatic conversions were performed:

'_exptl_crystal_density_meas' value 'not measured' was changed to '?'
- the value is perceived as not measured.

Automatic conversion script
Id: cif_fix_values 3008 2015-01-20 13:52:24Z robertas 
;
_cod_original_cell_volume 4169.8(17)
_cod_original_sg_symbol_H-M 'C 2/c'
_cod_database_code 2011585
_cod_database_fobs_code 2011585

loop_
_symmetry_equiv_pos_as_xyz
'x, y, z'
'-x, y, -z+1/2'
'x+1/2, y+1/2, z'
'-x+1/2, y+1/2, -z+1/2'
'-x, -y, -z'
'x, -y, z-1/2'
'-x+1/2, -y+1/2, -z'
'x+1/2, -y+1/2, z-1/2'

loop_
_atom_site_label
_atom_site_fract_x
_atom_site_fract_y
_atom_site_fract_z
_atom_site_U_iso_or_equiv
_atom_site_adp_type
_atom_site_calc_flag
_atom_site_refinement_flags
_atom_site_occupancy
_atom_site_disorder_assembly
_atom_site_disorder_group
_atom_site_type_symbol
N1 .08564(6) .62969(18) -.28542(10) .0591(4) Uani d . 1 . . N
N2 .09756(6) .7441(2) -.32902(11) .0705(4) Uani d . 1 . . N
C3 .09214(8) .8831(3) -.29923(14) .0688(5) Uani d . 1 . . C
H3 .0979 .9821 -.3177 .083 Uiso calc R 1 . . H
C3A .07636(6) .8636(2) -.23533(12) .0568(4) Uani d . 1 . . C
C4 .06206(6) .9544(2) -.18356(12) .0549(4) Uani d . 1 . . C
O4 .06165(5) 1.11449(15) -.19000(10) .0693(4) Uani d . 1 . . O
CO4 .04383(8) 1.2044(3) -.13974(15) .0752(6) Uani d . 1 . . C
HO4A .0432 1.3168 -.1528 .113 Uiso calc R 1 . . H
HO4B .0635 1.1877 -.0809 .113 Uiso calc R 1 . . H
HO4C .0129 1.1686 -.1520 .113 Uiso calc R 1 . . H
N5 .04876(5) .88416(17) -.12953(10) .0551(4) Uani d . 1 . . N
C6 .04910(6) .7220(2) -.12731(11) .0542(4) Uani d . 1 . . C
S6 .03384(2) .62550(6) -.05308(4) .0699(2) Uani d . 1 . . S
CS6 .01876(9) .7890(3) -.00360(16) .0864(7) Uani d . 1 . . C
HS6A .0093 .7481 .0381 .130 Uiso calc R 1 . . H
HS6B -.0064 .8488 -.0454 .130 Uiso calc R 1 . . H
HS6C .0452 .8582 .0232 .130 Uiso calc R 1 . . H
N7 .05989(5) .62061(18) -.17441(10) .0574(4) Uani d . 1 . . N
C7A .07327(6) .6979(2) -.22805(11) .0540(4) Uani d . 1 . . C
N1' .21661(5) .19233(19) -.16005(9) .0570(4) Uani d . 1 . . N
N2' .22763(6) .0909(2) -.21125(10) .0673(4) Uani d . 1 . . N
C3' .22196(7) -.0549(3) -.18828(12) .0678(5) Uani d . 1 . . C
H3' .2271 -.1484 -.2124 .081 Uiso calc R 1 . . H
C3'A .20724(6) -.0533(2) -.12306(11) .0581(4) Uani d . 1 . . C
C4' .19595(7) -.1701(2) -.07508(12) .0619(5) Uani d . 1 . . C
O4' .19753(6) -.31573(18) -.07920(11) .0862(5) Uani d . 1 . . O
N5' .18098(5) -.09753(18) -.01662(9) .0574(4) Uani d . 1 . . N
C5' .17019(9) -.2054(3) .03898(15) .0774(6) Uani d . 1 . . C
H5'1 .1785 -.3136 .0318 .116 Uiso calc R 1 . . H
H5'2 .1375 -.2002 .0248 .116 Uiso calc R 1 . . H
H5'3 .1875 -.1729 .0967 .116 Uiso calc R 1 . . H
C6' .17761(6) .0666(2) -.01024(10) .0511(4) Uani d . 1 . . C
S6' .154665(17) .13194(6) .06014(3) .06088(19) Uani d . 1 . . S
CS6' .15532(8) .3456(3) .04607(14) .0684(5) Uani d . 1 . . C
HS6D .1412 .3981 .0784 .103 Uiso calc R 1 . . H
HS6E .1382 .3714 -.0127 .103 Uiso calc R 1 . . H
HS6F .1869 .3818 .0650 .103 Uiso calc R 1 . . H
N7' .18896(5) .17353(18) -.05219(9) .0532(3) Uani d . 1 . . N
C7'A .20397(6) .1076(2) -.10772(10) .0519(4) Uani d . 1 . . C
C8 .08687(7) .4594(2) -.30225(13) .0657(5) Uani d . 1 . . C
H8A .0862 .4455 -.3579 .079 Uiso calc R 1 . . H
H8B .0594 .4080 -.3023 .079 Uiso calc R 1 . . H
C9 .12961(7) .3788(2) -.23766(12) .0611(5) Uani d . 1 . . C
H9A .1258 .2631 -.2446 .073 Uiso calc R 1 . . H
H9B .1323 .4052 -.1817 .073 Uiso calc R 1 . . H
C10 .17456(6) .4267(2) -.24342(11) .0597(4) Uani d . 1 . . C
H10A .1744 .3835 -.2951 .072 Uiso calc R 1 . . H
H10B .1761 .5431 -.2459 .072 Uiso calc R 1 . . H
C11 .21670(6) .3659(2) -.16919(12) .0587(4) Uani d . 1 . . C
H11A .2444 .3975 -.1758 .070 Uiso calc R 1 . . H
H11B .2181 .4160 -.1180 .070 Uiso calc R 1 . . H

loop_
_atom_site_aniso_label
_atom_site_aniso_U_11
_atom_site_aniso_U_22
_atom_site_aniso_U_33
_atom_site_aniso_U_12
_atom_site_aniso_U_13
_atom_site_aniso_U_23
N1 .0683(9) .0549(9) .0614(9) .0026(7) .0346(7) -.0009(7)
N2 .0866(11) .0689(11) .0694(10) .0038(8) .0460(9) .0066(8)
C3 .0837(13) .0626(12) .0735(12) .0059(9) .0464(11) .0100(9)
C3A .0581(9) .0518(10) .0639(10) .0047(7) .0292(8) .0068(8)
C4 .0541(9) .0475(10) .0645(10) .0018(7) .0264(8) .0032(7)
O4 .0872(9) .0456(7) .0887(10) .0050(6) .0504(8) .0072(6)
CO4 .0965(15) .0497(11) .0857(14) .0093(10) .0446(12) -.0030(10)
N5 .0574(8) .0496(8) .0620(9) .0017(6) .0289(7) .0017(6)
C6 .0540(9) .0504(10) .0604(10) -.0001(7) .0265(8) .0011(7)
S6 .0917(4) .0570(3) .0802(4) .0014(2) .0549(3) .0063(2)
CS6 .1172(18) .0799(15) .0858(14) .0203(13) .0658(14) .0088(12)
N7 .0645(9) .0490(8) .0650(9) -.0012(6) .0335(7) -.0003(6)
C7A .0532(9) .0521(10) .0590(9) .0022(7) .0260(7) .0010(7)
N1' .0695(9) .0587(9) .0528(8) .0089(7) .0356(7) -.0018(7)
N2' .0825(10) .0721(11) .0604(9) .0118(8) .0429(8) -.0074(8)
C3' .0805(12) .0679(13) .0613(10) .0129(10) .0362(9) -.0135(9)
C3'A .0671(10) .0550(10) .0530(9) .0097(8) .0262(8) -.0061(8)
C4' .0729(11) .0510(11) .0586(10) .0082(8) .0247(9) -.0055(8)
O4' .1227(12) .0478(8) .0925(11) .0073(8) .0500(10) -.0075(7)
N5' .0693(9) .0488(8) .0548(8) .0050(6) .0271(7) .0030(6)
C5' .1006(15) .0556(12) .0846(14) .0015(10) .0477(12) .0127(10)
C6' .0571(9) .0493(9) .0467(8) .0044(7) .0217(7) -.0008(7)
S6' .0752(3) .0635(3) .0556(3) .0044(2) .0389(2) .00198(19)
CS6' .0860(13) .0624(11) .0710(12) .0039(9) .0471(10) -.0100(9)
N7' .0690(8) .0486(8) .0491(7) .0064(6) .0318(6) -.0008(6)
C7'A .0585(9) .0534(10) .0465(8) .0089(7) .0249(7) -.0019(7)
C8 .0713(11) .0605(11) .0701(11) -.0038(9) .0347(9) -.0120(9)
C9 .0747(11) .0497(10) .0686(11) .0003(8) .0399(9) .0018(8)
C10 .0731(11) .0551(10) .0593(10) .0006(8) .0360(9) .0023(8)
C11 .0676(10) .0594(11) .0589(10) -.0026(8) .0364(9) -.0026(8)

loop_
_atom_type_symbol
_atom_type_description
_atom_type_scat_dispersion_real
_atom_type_scat_dispersion_imag
_atom_type_scat_source
C C .0033 .0016 'International Tables Vol C Tables 4.2.6.8 and 6.1.1.4'
H H .0000 .0000 'International Tables Vol C Tables 4.2.6.8 and 6.1.1.4'
N N .0061 .0033 'International Tables Vol C Tables 4.2.6.8 and 6.1.1.4'
O O .0106 .0060 'International Tables Vol C Tables 4.2.6.8 and 6.1.1.4'
S S .1246 .1234 'International Tables Vol C Tables 4.2.6.8 and 6.1.1.4'

loop_
_geom_angle_atom_site_label_1
_geom_angle_atom_site_label_2
_geom_angle_atom_site_label_3
_geom_angle
C7A N1 N2 111.02(14)
C7A N1 C8 127.11(16)
N2 N1 C8 121.87(16)
C3 N2 N1 106.13(16)
N2 C3 C3A 111.33(18)
C7A C3A C4 114.96(16)
C7A C3A C3 104.37(17)
C4 C3A C3 140.60(18)
N5 C4 O4 120.37(16)
N5 C4 C3A 120.99(16)
O4 C4 C3A 118.63(16)
C4 O4 CO4 117.27(15)
C4 N5 C6 117.44(16)
N7 C6 N5 128.38(16)
N7 C6 S6 113.22(13)
N5 C6 S6 118.40(13)
C6 S6 CS6 103.00(10)
C6 N7 C7A 111.83(15)
N7 C7A N1 126.56(16)
N7 C7A C3A 126.31(17)
N1 C7A C3A 107.13(15)
C7'A N1' N2' 110.64(15)
C7'A N1' C11 127.69(14)
N2' N1' C11 121.56(15)
C3' N2' N1' 105.11(15)
N2' C3' C3'A 112.04(17)
C7'A C3'A C3' 104.26(18)
C7'A C3'A C4' 119.27(16)
C3' C3'A C4' 136.47(18)
O4' C4' C3'A 128.11(19)
O4' C4' N5' 119.82(19)
C3'A C4' N5' 112.07(16)
C6' N5' C4' 122.45(16)
C6' N5' C5' 120.29(16)
C4' N5' C5' 117.24(16)
N7' C6' N5' 125.72(15)
N7' C6' S6' 118.69(13)
N5' C6' S6' 115.58(13)
C6' S6' CS6' 100.22(9)
C6' N7' C7'A 113.03(15)
N1' C7'A N7' 124.65(16)
N1' C7'A C3'A 107.94(15)
N7' C7'A C3'A 127.37(17)
N1 C8 C9 112.09(16)
C8 C9 C10 113.92(16)
C11 C10 C9 111.76(15)
N1' C11 C10 112.76(15)

loop_
_geom_bond_atom_site_label_1
_geom_bond_atom_site_label_2
_geom_bond_site_symmetry_2
_geom_bond_distance
_geom_bond_publ_flag
N1 C7A . 1.347(2) ?
N1 N2 . 1.368(2) ?
N1 C8 . 1.449(2) ?
N2 C3 . 1.307(3) ?
C3 C3A . 1.413(3) ?
C3A C7A . 1.390(3) ?
C3A C4 . 1.393(3) ?
C4 N5 . 1.322(2) ?
C4 O4 . 1.334(2) ?
O4 CO4 . 1.439(2) ?
N5 C6 . 1.348(2) ?
C6 N7 . 1.320(2) ?
C6 S6 . 1.7582(18) ?
S6 CS6 . 1.781(2) ?
N7 C7A . 1.345(2) ?
N1' C7'A . 1.343(2) ?
N1' N2' . 1.378(2) ?
N1' C11 . 1.451(2) ?
N2' C3' . 1.313(3) ?
C3' C3'A . 1.403(3) ?
C3'A C7'A . 1.375(3) ?
C3'A C4' . 1.424(3) ?
C4' O4' . 1.214(3) ?
C4' N5' . 1.430(2) ?
N5' C6' . 1.376(2) ?
N5' C5' . 1.465(3) ?
C6' N7' . 1.296(2) ?
C6' S6' . 1.7597(17) ?
S6' CS6' . 1.794(2) ?
N7' C7'A . 1.364(2) ?
C8 C9 . 1.504(3) ?
C9 C10 . 1.525(2) ?
C10 C11 . 1.501(3) ?

loop_
_geom_torsion_atom_site_label_1
_geom_torsion_atom_site_label_2
_geom_torsion_atom_site_label_3
_geom_torsion_atom_site_label_4
_geom_torsion
C7A N1 N2 C3 -.6(2)
C8 N1 N2 C3 179.28(18)
N1 N2 C3 C3A -.2(2)
N2 C3 C3A C7A .8(2)
N2 C3 C3A C4 -175.7(2)
C7A C3A C4 N5 2.9(2)
C3 C3A C4 N5 179.2(2)
C7A C3A C4 O4 -176.53(16)
C3 C3A C4 O4 -.3(4)
N5 C4 O4 CO4 -3.4(3)
C3A C4 O4 CO4 176.02(17)
O4 C4 N5 C6 178.70(15)
C3A C4 N5 C6 -.7(2)
C4 N5 C6 N7 -2.1(3)
C4 N5 C6 S6 177.46(12)
N7 C6 S6 CS6 -177.38(14)
N5 C6 S6 CS6 2.95(17)
N5 C6 N7 C7A 2.2(3)
S6 C6 N7 C7A -177.39(12)
C6 N7 C7A N1 -178.67(16)
C6 N7 C7A C3A .5(3)
N2 N1 C7A N7 -179.61(16)
C8 N1 C7A N7 .5(3)
N2 N1 C7A C3A 1.1(2)
C8 N1 C7A C3A -178.75(17)
C4 C3A C7A N7 -2.9(3)
C3 C3A C7A N7 179.58(17)
C4 C3A C7A N1 176.40(14)
C3 C3A C7A N1 -1.2(2)
C7'A N1' N2' C3' -.7(2)
C11 N1' N2' C3' -177.18(16)
N1' N2' C3' C3'A .2(2)
N2' C3' C3'A C7'A .3(2)
N2' C3' C3'A C4' 179.9(2)
C7'A C3'A C4' O4' -178.8(2)
C3' C3'A C4' O4' 1.7(4)
C7'A C3'A C4' N5' 1.6(2)
C3' C3'A C4' N5' -177.9(2)
O4' C4' N5' C6' -178.70(18)
C3'A C4' N5' C6' 1.0(2)
O4' C4' N5' C5' 2.8(3)
C3'A C4' N5' C5' -177.55(16)
C4' N5' C6' N7' -3.0(3)
C5' N5' C6' N7' 175.49(17)
C4' N5' C6' S6' 175.72(13)
C5' N5' C6' S6' -5.8(2)
N7' C6' S6' CS6' .22(16)
N5' C6' S6' CS6' -178.56(14)
N5' C6' N7' C7'A 1.9(2)
S6' C6' N7' C7'A -176.75(11)
N2' N1' C7'A N7' -176.75(15)
C11 N1' C7'A N7' -.5(3)
N2' N1' C7'A C3'A .9(2)
C11 N1' C7'A C3'A 177.14(16)
C6' N7' C7'A N1' 178.24(15)
C6' N7' C7'A C3'A 1.0(3)
C3' C3'A C7'A N1' -.7(2)
C4' C3'A C7'A N1' 179.58(15)
C3' C3'A C7'A N7' 176.84(17)
C4' C3'A C7'A N7' -2.8(3)
C7A N1 C8 C9 -78.9(2)
N2 N1 C8 C9 101.3(2)
N1 C8 C9 C10 -70.2(2)
C8 C9 C10 C11 170.26(16)
C7'A N1' C11 C10 -99.0(2)
N2' N1' C11 C10 76.9(2)
C9 C10 C11 N1' 57.8(2)

loop_
_cod_related_entry_id
_cod_related_entry_database
_cod_related_entry_code
1 ChemSpider 21135449
